data_1532139
loop_
_publ_author_name
'Saez-Puche, R.'
'Garcia-Munoz, J.L.'
'Jimenez, E.'
'Isasi, J.'
'Fernandez-Diaz, M.T.'

_publ_section_title
;
 Structural and magnetic characterization of R Cr O4 oxides (R = Nd,Er and
 Tm)
;
_journal_name_full 'Journal of Solid State Chemistry'
_journal_page_first 161
_journal_page_last 169
_journal_volume 171
_journal_year 2003
_chemical_formula_sum 'Cr O4 Tm'
_chemical_name_systematic 'Tm (Cr O4)'
_space_group_IT_number 141
_symmetry_space_group_name_Hall '-I 4bd 2'
_symmetry_space_group_name_H-M 'I 41/a m d :2'
_cell_angle_alpha 90
_cell_angle_beta 90
_cell_angle_gamma 90
_cell_formula_units_Z 4
_cell_length_a 7.032
_cell_length_b 7.032
_cell_length_c 6.181
_cell_volume 305.644
_citation_journal_id_ASTM JSSCBI
_cod_data_source_file Saez-Puche_JSSCBI_2003_1509.cif
_cod_data_source_block Cr1O4Tm1
_cod_original_cell_volume 305.6444
_cod_original_formula_sum 'Cr1 O4 Tm1'
_cod_database_code 1532139

loop_
_symmetry_equiv_pos_as_xyz
x,y,z
-y+1/4,x+3/4,z+1/4
-x+1/2,-y,z+1/2
y+1/4,-x+1/4,z+3/4
x,-y,-z
y+1/4,x+3/4,-z+1/4
-x+1/2,y,-z+1/2
-y+1/4,-x+1/4,-z+3/4
-x,-y,-z
y-1/4,-x-3/4,-z-1/4
x-1/2,y,-z-1/2
-y-1/4,x-1/4,-z-3/4
-x,y,z
-y-1/4,-x-3/4,z-1/4
x-1/2,-y,z-1/2
y-1/4,x-1/4,z-3/4
x+1/2,y+1/2,z+1/2
-y+3/4,x+5/4,z+3/4
-x+1,-y+1/2,z+1
y+3/4,-x+3/4,z+5/4
x+1/2,-y+1/2,-z+1/2
y+3/4,x+5/4,-z+3/4
-x+1,y+1/2,-z+1
-y+3/4,-x+3/4,-z+5/4
-x+1/2,-y+1/2,-z+1/2
y+1/4,-x-1/4,-z+1/4
x,y+1/2,-z
-y+1/4,x+1/4,-z-1/4
-x+1/2,y+1/2,z+1/2
-y+1/4,-x-1/4,z+1/4
x,-y+1/2,z
y+1/4,x+1/4,z-1/4

loop_
_atom_site_label
_atom_site_type_symbol
_atom_site_fract_x
_atom_site_fract_y
_atom_site_fract_z
_atom_site_occupancy
_atom_site_U_iso_or_equiv
Tm1 Tm+3 0 0.75 0.125 1 0.0
O1 O-2 0 0.437 0.197 1 0.0
Cr1 Cr+5 0 0.25 0.375 1 0.0
